data_7103369
loop_
_publ_author_name
'Yoon, Il'
'Miljani\'c, Ognjen S'
'Ben\'itez, Diego'
'Khan, Saeed I'
'Stoddart, J Fraser'

_publ_section_title
;
 An interdigitated functionally rigid [2]rotaxane.
;
_journal_issue 38
_journal_name_full 'Chemical communications (Cambridge, England)'
_journal_page_first 4561
_journal_page_last 4563
_journal_paper_doi 10.1039/b808005d
_journal_year 2008
_chemical_formula_moiety 'C56 H62 O6'
_chemical_formula_sum 'C56 H62 O6'
_chemical_formula_weight 831.06
_chemical_name_systematic
;
?
;
_space_group_IT_number 14
_symmetry_cell_setting monoclinic
_symmetry_space_group_name_Hall '-P 2yn'
_symmetry_space_group_name_H-M 'P 1 21/n 1'
_atom_sites_solution_hydrogens geom
_atom_sites_solution_primary direct
_atom_sites_solution_secondary difmap
_audit_creation_method SHELXTL
_cell_angle_alpha 90.00
_cell_angle_beta 90.967(3)
_cell_angle_gamma 90.00
_cell_formula_units_Z 2
_cell_length_a 10.235(3)
_cell_length_b 8.654(2)
_cell_length_c 27.061(7)
_cell_measurement_reflns_used 18014
_cell_measurement_temperature 100(2)
_cell_measurement_theta_max 28.24
_cell_measurement_theta_min 3.84
_cell_volume 2396.5(11)
_computing_cell_refinement 'Bruker XSCANS'
_computing_data_collection 'Bruker XSCANS'
_computing_data_reduction 'Bruker SHELXTL'
_computing_molecular_graphics 'Bruker SHELXTL'
_computing_publication_material 'Bruker SHELXTL'
_computing_structure_refinement 'SHELXL-97 (Sheldrick, 1997)'
_computing_structure_solution 'SHELXS-97 (Sheldrick, 1990)'
_diffrn_ambient_temperature 100(2)
_diffrn_measured_fraction_theta_full 0.990
_diffrn_measured_fraction_theta_max 0.990
_diffrn_measurement_device_type 'CCD area detector'
_diffrn_measurement_method '\w and phi scans'
_diffrn_radiation_monochromator graphite
_diffrn_radiation_source 'fine-focus sealed tube'
_diffrn_radiation_type MoK\a
_diffrn_radiation_wavelength 0.71073
_diffrn_reflns_av_R_equivalents 0.0445
_diffrn_reflns_av_sigmaI/netI 0.0560
_diffrn_reflns_limit_h_max 13
_diffrn_reflns_limit_h_min -13
_diffrn_reflns_limit_k_max 11
_diffrn_reflns_limit_k_min -11
_diffrn_reflns_limit_l_max 35
_diffrn_reflns_limit_l_min -34
_diffrn_reflns_number 18014
_diffrn_reflns_theta_full 28.24
_diffrn_reflns_theta_max 28.24
_diffrn_reflns_theta_min 3.84
_exptl_absorpt_coefficient_mu 0.073
_exptl_absorpt_correction_T_max 0.9713
_exptl_absorpt_correction_T_min 0.9147
_exptl_absorpt_correction_type multi-scan
_exptl_absorpt_process_details 'Sadabs (Bruker)'
_exptl_crystal_colour colorless
_exptl_crystal_density_diffrn 1.152
_exptl_crystal_density_method 'not measured'
_exptl_crystal_description cut-block
_exptl_crystal_F_000 892
_exptl_crystal_size_max 0.60
_exptl_crystal_size_mid 0.40
_exptl_crystal_size_min 0.40
_refine_diff_density_max 0.265
_refine_diff_density_min -0.229
_refine_diff_density_rms 0.037
_refine_ls_extinction_method none
_refine_ls_goodness_of_fit_ref 1.056
_refine_ls_hydrogen_treatment constr
_refine_ls_matrix_type full
_refine_ls_number_parameters 284
_refine_ls_number_reflns 5864
_refine_ls_number_restraints 0
_refine_ls_restrained_S_all 1.056
_refine_ls_R_factor_all 0.0688
_refine_ls_R_factor_gt 0.0457
_refine_ls_shift/su_max 0.001
_refine_ls_shift/su_mean 0.000
_refine_ls_structure_factor_coef Fsqd
_refine_ls_weighting_details 'calc w=1/[\s^2^(Fo^2^)+(0.0444P)^2^+0.3033P] where P=(Fo^2^+2Fc^2^)/3'
_refine_ls_weighting_scheme calc
_refine_ls_wR_factor_gt 0.1110
_refine_ls_wR_factor_ref 0.1224
_reflns_number_gt 4168
_reflns_number_total 5864
_reflns_threshold_expression >2sigma(I)
_cod_data_source_file b808005d.txt
_cod_data_source_block 3
_cod_depositor_comments
;
The following automatic conversions were performed:
'_symmetry_cell_setting' value 'Monoclinic' changed to 'monoclinic'
according to '/home/saulius/struct/CIF-dictionaries/cif_core.dic'
dictionary named 'cif_core.dic' version 2.4.1 from 2010-06-29.

Automatic conversion script
Id: cif_fix_enum 1527 2010-12-29 10:47:43Z saulius 
;
_cod_original_sg_symbol_H-M 'P 21/n'
_cod_database_code 7103369

loop_
_symmetry_equiv_pos_as_xyz
'x, y, z'
'-x+1/2, y+1/2, -z+1/2'
'-x, -y, -z'
'x-1/2, -y-1/2, z-1/2'

loop_
_atom_site_label
_atom_site_type_symbol
_atom_site_fract_x
_atom_site_fract_y
_atom_site_fract_z
_atom_site_U_iso_or_equiv
_atom_site_adp_type
_atom_site_occupancy
_atom_site_symmetry_multiplicity
_atom_site_calc_flag
_atom_site_refinement_flags
_atom_site_disorder_assembly
_atom_site_disorder_group
O1 O 0.53542(9) 0.12031(10) 0.18650(3) 0.0294(2) Uani 1 1 d . . .
O2 O 0.40833(10) 0.02484(11) 0.09636(4) 0.0376(3) Uani 1 1 d . . .
O3 O 0.17681(9) 0.08827(11) 0.04149(4) 0.0358(2) Uani 1 1 d . . .
C1 C 0.55651(14) 0.19733(15) 0.27169(5) 0.0327(3) Uani 1 1 d . . .
C2 C 0.51347(16) 0.29252(18) 0.30975(5) 0.0419(4) Uani 1 1 d . . .
H2 H 0.5518 0.2830 0.3418 0.050 Uiso 1 1 calc R . .
C3 C 0.41586(17) 0.4005(2) 0.30145(6) 0.0507(4) Uani 1 1 d . . .
H3 H 0.3872 0.4636 0.3279 0.061 Uiso 1 1 calc R . .
C4 C 0.35989(16) 0.41696(19) 0.25506(6) 0.0461(4) Uani 1 1 d . . .
H4 H 0.2947 0.4935 0.2497 0.055 Uiso 1 1 calc R . .
C5 C 0.39715(14) 0.32343(16) 0.21584(5) 0.0342(3) Uani 1 1 d . . .
C6 C 0.49474(13) 0.21436(15) 0.22530(5) 0.0294(3) Uani 1 1 d . . .
C7 C 0.45608(15) -0.01580(16) 0.18092(5) 0.0366(3) Uani 1 1 d . . .
H7A H 0.3634 0.0101 0.1868 0.044 Uiso 1 1 calc R . .
H7B H 0.4838 -0.0946 0.2055 0.044 Uiso 1 1 calc R . .
C8 C 0.47042(16) -0.07851(16) 0.12980(6) 0.0401(4) Uani 1 1 d . . .
H8A H 0.5641 -0.0886 0.1219 0.048 Uiso 1 1 calc R . .
H8B H 0.4295 -0.1819 0.1273 0.048 Uiso 1 1 calc R . .
C9 C 0.37652(14) -0.04384(17) 0.05032(5) 0.0359(3) Uani 1 1 d . . .
H9A H 0.3229 -0.1375 0.0554 0.043 Uiso 1 1 calc R . .
H9B H 0.4573 -0.0745 0.0333 0.043 Uiso 1 1 calc R . .
C10 C 0.30172(14) 0.07137(17) 0.01963(5) 0.0345(3) Uani 1 1 d . . .
H10A H 0.3481 0.1717 0.0193 0.041 Uiso 1 1 calc R . .
H10B H 0.2920 0.0341 -0.0148 0.041 Uiso 1 1 calc R . .
C11 C 0.08610(13) 0.17917(15) 0.01785(5) 0.0304(3) Uani 1 1 d . . .
C12 C 0.10548(14) 0.25764(15) -0.02538(5) 0.0325(3) Uani 1 1 d . . .
H12 H 0.1874 0.2525 -0.0413 0.039 Uiso 1 1 calc R . .
C13 C 0.00270(14) 0.34610(16) -0.04602(5) 0.0333(3) Uani 1 1 d . . .
H13 H 0.0161 0.3993 -0.0762 0.040 Uiso 1 1 calc R . .
C14 C -0.11523(14) 0.35734(15) -0.02381(5) 0.0307(3) Uani 1 1 d . . .
H14 H -0.1828 0.4178 -0.0385 0.037 Uiso 1 1 calc R . .
C15 C -0.13735(13) 0.27885(14) 0.02131(5) 0.0275(3) Uani 1 1 d . . .
C16 C -0.25880(13) 0.28686(14) 0.04679(5) 0.0293(3) Uani 1 1 d . . .
C17 C -0.27688(14) 0.20610(16) 0.09026(5) 0.0327(3) Uani 1 1 d . . .
H17 H -0.3579 0.2130 0.1068 0.039 Uiso 1 1 calc R . .
C18 C -0.17614(14) 0.11417(16) 0.11003(5) 0.0345(3) Uani 1 1 d . . .
H18 H -0.1892 0.0587 0.1398 0.041 Uiso 1 1 calc R . .
C19 C -0.05890(14) 0.10393(15) 0.08657(5) 0.0324(3) Uani 1 1 d . . .
H19 H 0.0083 0.0405 0.1002 0.039 Uiso 1 1 calc R . .
C20 C -0.03618(13) 0.18630(14) 0.04234(5) 0.0281(3) Uani 1 1 d . . .
C21 C -0.36251(13) 0.37940(16) 0.02690(5) 0.0322(3) Uani 1 1 d . . .
C22 C -0.44992(14) 0.45647(16) 0.00966(5) 0.0327(3) Uani 1 1 d . . .
C23 C 0.66822(14) 0.08382(16) 0.27844(5) 0.0357(3) Uani 1 1 d . . .
H23 H 0.6505 -0.0052 0.2557 0.043 Uiso 1 1 calc R . .
C24 C 0.68178(17) 0.0186(2) 0.33070(6) 0.0489(4) Uani 1 1 d . . .
H24A H 0.7492 -0.0618 0.3314 0.073 Uiso 1 1 calc R . .
H24B H 0.5982 -0.0259 0.3406 0.073 Uiso 1 1 calc R . .
H24C H 0.7066 0.1017 0.3536 0.073 Uiso 1 1 calc R . .
C25 C 0.79631(16) 0.1558(2) 0.26310(7) 0.0519(4) Uani 1 1 d . . .
H25A H 0.7872 0.1967 0.2295 0.078 Uiso 1 1 calc R . .
H25B H 0.8653 0.0772 0.2641 0.078 Uiso 1 1 calc R . .
H25C H 0.8193 0.2400 0.2859 0.078 Uiso 1 1 calc R . .
C26 C 0.33655(15) 0.34511(17) 0.16449(5) 0.0395(4) Uani 1 1 d . . .
H26 H 0.3608 0.2539 0.1439 0.047 Uiso 1 1 calc R . .
C27 C 0.18819(16) 0.3550(2) 0.16537(7) 0.0535(5) Uani 1 1 d . . .
H27A H 0.1537 0.2679 0.1843 0.080 Uiso 1 1 calc R . .
H27B H 0.1531 0.3511 0.1315 0.080 Uiso 1 1 calc R . .
H27C H 0.1622 0.4523 0.1809 0.080 Uiso 1 1 calc R . .
C28 C 0.3927(2) 0.4890(3) 0.14055(7) 0.0694(6) Uani 1 1 d . . .
H28A H 0.3698 0.5801 0.1601 0.104 Uiso 1 1 calc R . .
H28B H 0.3564 0.4998 0.1070 0.104 Uiso 1 1 calc R . .
H28C H 0.4880 0.4798 0.1391 0.104 Uiso 1 1 calc R . .

loop_
_atom_site_aniso_label
_atom_site_aniso_U_11
_atom_site_aniso_U_22
_atom_site_aniso_U_33
_atom_site_aniso_U_23
_atom_site_aniso_U_13
_atom_site_aniso_U_12
O1 0.0337(5) 0.0279(4) 0.0266(5) -0.0020(4) -0.0039(4) 0.0006(4)
O2 0.0475(6) 0.0311(5) 0.0337(6) -0.0062(4) -0.0183(5) 0.0055(4)
O3 0.0318(5) 0.0442(6) 0.0311(5) 0.0004(4) -0.0050(4) 0.0092(4)
C1 0.0352(7) 0.0341(7) 0.0286(7) 0.0022(6) -0.0065(6) -0.0007(6)
C2 0.0475(9) 0.0536(9) 0.0242(7) -0.0055(6) -0.0074(6) 0.0048(7)
C3 0.0525(10) 0.0662(11) 0.0332(9) -0.0174(8) -0.0063(7) 0.0164(8)
C4 0.0445(9) 0.0578(10) 0.0357(9) -0.0107(7) -0.0071(7) 0.0182(7)
C5 0.0366(8) 0.0399(7) 0.0260(7) -0.0031(6) -0.0052(6) 0.0060(6)
C6 0.0330(7) 0.0312(7) 0.0239(7) -0.0007(5) -0.0017(5) -0.0001(5)
C7 0.0433(8) 0.0315(7) 0.0346(8) 0.0031(6) -0.0108(6) -0.0048(6)
C8 0.0501(9) 0.0284(7) 0.0411(9) -0.0020(6) -0.0171(7) 0.0043(6)
C9 0.0350(7) 0.0395(7) 0.0329(8) -0.0118(6) -0.0073(6) 0.0064(6)
C10 0.0334(7) 0.0421(8) 0.0279(7) -0.0085(6) -0.0039(6) 0.0064(6)
C11 0.0317(7) 0.0313(7) 0.0279(7) -0.0059(5) -0.0097(6) 0.0039(5)
C12 0.0326(7) 0.0363(7) 0.0286(7) -0.0045(6) -0.0012(6) 0.0007(6)
C13 0.0410(8) 0.0340(7) 0.0247(7) -0.0006(5) -0.0040(6) 0.0003(6)
C14 0.0352(7) 0.0301(7) 0.0265(7) -0.0023(5) -0.0086(6) 0.0033(5)
C15 0.0320(7) 0.0260(6) 0.0241(7) -0.0057(5) -0.0076(5) 0.0014(5)
C16 0.0335(7) 0.0286(6) 0.0254(7) -0.0060(5) -0.0067(6) 0.0026(5)
C17 0.0351(7) 0.0372(7) 0.0258(7) -0.0064(6) -0.0015(6) 0.0023(6)
C18 0.0437(8) 0.0365(7) 0.0232(7) 0.0002(6) -0.0033(6) 0.0019(6)
C19 0.0382(8) 0.0330(7) 0.0256(7) -0.0024(5) -0.0094(6) 0.0051(6)
C20 0.0317(7) 0.0287(6) 0.0236(7) -0.0055(5) -0.0066(5) 0.0013(5)
C21 0.0336(7) 0.0354(7) 0.0276(7) -0.0057(6) -0.0022(6) 0.0021(6)
C22 0.0343(7) 0.0365(7) 0.0273(7) -0.0029(6) -0.0006(6) 0.0029(6)
C23 0.0418(8) 0.0337(7) 0.0313(8) 0.0010(6) -0.0131(6) 0.0018(6)
C24 0.0449(9) 0.0573(10) 0.0442(10) 0.0200(8) -0.0097(8) 0.0009(8)
C25 0.0438(9) 0.0605(10) 0.0514(10) 0.0150(8) 0.0051(8) 0.0096(8)
C26 0.0467(9) 0.0416(8) 0.0298(8) -0.0048(6) -0.0114(6) 0.0158(7)
C27 0.0451(9) 0.0662(11) 0.0485(10) 0.0043(8) -0.0182(8) -0.0062(8)
C28 0.0571(12) 0.1099(17) 0.0408(10) 0.0251(11) -0.0081(9) -0.0144(11)

loop_
_atom_type_symbol
_atom_type_description
_atom_type_scat_dispersion_real
_atom_type_scat_dispersion_imag
_atom_type_scat_source
C C 0.0033 0.0016 'International Tables Vol C Tables 4.2.6.8 and 6.1.1.4'
H H 0.0000 0.0000 'International Tables Vol C Tables 4.2.6.8 and 6.1.1.4'
O O 0.0106 0.0060 'International Tables Vol C Tables 4.2.6.8 and 6.1.1.4'

loop_
_geom_angle_atom_site_label_1
_geom_angle_atom_site_label_2
_geom_angle_atom_site_label_3
_geom_angle
_geom_angle_site_symmetry_1
_geom_angle_site_symmetry_3
_geom_angle_publ_flag
C6 O1 C7 112.42(11) . . ?
C9 O2 C8 113.08(10) . . ?
C11 O3 C10 118.13(11) . . ?
C2 C1 C6 117.06(12) . . ?
C2 C1 C23 122.69(12) . . ?
C6 C1 C23 120.20(12) . . ?
C3 C2 C1 120.98(13) . . ?
C3 C2 H2 119.5 . . ?
C1 C2 H2 119.5 . . ?
C4 C3 C2 120.37(15) . . ?
C4 C3 H3 119.8 . . ?
C2 C3 H3 119.8 . . ?
C3 C4 C5 121.25(14) . . ?
C3 C4 H4 119.4 . . ?
C5 C4 H4 119.4 . . ?
C4 C5 C6 117.25(12) . . ?
C4 C5 C26 120.72(12) . . ?
C6 C5 C26 122.00(12) . . ?
C5 C6 O1 118.54(11) . . ?
C5 C6 C1 123.05(12) . . ?
O1 C6 C1 118.39(11) . . ?
O1 C7 C8 109.30(12) . . ?
O1 C7 H7A 109.8 . . ?
C8 C7 H7A 109.8 . . ?
O1 C7 H7B 109.8 . . ?
C8 C7 H7B 109.8 . . ?
H7A C7 H7B 108.3 . . ?
O2 C8 C7 108.18(11) . . ?
O2 C8 H8A 110.1 . . ?
C7 C8 H8A 110.1 . . ?
O2 C8 H8B 110.1 . . ?
C7 C8 H8B 110.1 . . ?
H8A C8 H8B 108.4 . . ?
O2 C9 C10 108.45(11) . . ?
O2 C9 H9A 110.0 . . ?
C10 C9 H9A 110.0 . . ?
O2 C9 H9B 110.0 . . ?
C10 C9 H9B 110.0 . . ?
H9A C9 H9B 108.4 . . ?
O3 C10 C9 106.95(12) . . ?
O3 C10 H10A 110.3 . . ?
C9 C10 H10A 110.3 . . ?
O3 C10 H10B 110.3 . . ?
C9 C10 H10B 110.3 . . ?
H10A C10 H10B 108.6 . . ?
O3 C11 C12 125.29(13) . . ?
O3 C11 C20 113.67(12) . . ?
C12 C11 C20 121.04(12) . . ?
C11 C12 C13 119.34(13) . . ?
C11 C12 H12 120.3 . . ?
C13 C12 H12 120.3 . . ?
C14 C13 C12 121.71(13) . . ?
C14 C13 H13 119.1 . . ?
C12 C13 H13 119.1 . . ?
C13 C14 C15 120.10(12) . . ?
C13 C14 H14 120.0 . . ?
C15 C14 H14 120.0 . . ?
C14 C15 C20 119.27(13) . . ?
C14 C15 C16 122.91(11) . . ?
C20 C15 C16 117.82(12) . . ?
C17 C16 C21 119.65(13) . . ?
C17 C16 C15 120.95(12) . . ?
C21 C16 C15 119.40(12) . . ?
C16 C17 C18 120.23(13) . . ?
C16 C17 H17 119.9 . . ?
C18 C17 H17 119.9 . . ?
C19 C18 C17 120.29(13) . . ?
C19 C18 H18 119.9 . . ?
C17 C18 H18 119.9 . . ?
C18 C19 C20 121.12(12) . . ?
C18 C19 H19 119.4 . . ?
C20 C19 H19 119.4 . . ?
C19 C20 C15 119.58(13) . . ?
C19 C20 C11 121.90(12) . . ?
C15 C20 C11 118.51(12) . . ?
C22 C21 C16 179.29(15) . . ?
C21 C22 C22 179.5(2) . 3_465 ?
C25 C23 C1 110.77(12) . . ?
C25 C23 C24 109.88(12) . . ?
C1 C23 C24 114.06(13) . . ?
C25 C23 H23 107.3 . . ?
C1 C23 H23 107.3 . . ?
C24 C23 H23 107.3 . . ?
C23 C24 H24A 109.5 . . ?
C23 C24 H24B 109.5 . . ?
H24A C24 H24B 109.5 . . ?
C23 C24 H24C 109.5 . . ?
H24A C24 H24C 109.5 . . ?
H24B C24 H24C 109.5 . . ?
C23 C25 H25A 109.5 . . ?
C23 C25 H25B 109.5 . . ?
H25A C25 H25B 109.5 . . ?
C23 C25 H25C 109.5 . . ?
H25A C25 H25C 109.5 . . ?
H25B C25 H25C 109.5 . . ?
C28 C26 C27 110.17(13) . . ?
C28 C26 C5 109.78(13) . . ?
C27 C26 C5 112.55(13) . . ?
C28 C26 H26 108.1 . . ?
C27 C26 H26 108.1 . . ?
C5 C26 H26 108.1 . . ?
C26 C27 H27A 109.5 . . ?
C26 C27 H27B 109.5 . . ?
H27A C27 H27B 109.5 . . ?
C26 C27 H27C 109.5 . . ?
H27A C27 H27C 109.5 . . ?
H27B C27 H27C 109.5 . . ?
C26 C28 H28A 109.5 . . ?
C26 C28 H28B 109.5 . . ?
H28A C28 H28B 109.5 . . ?
C26 C28 H28C 109.5 . . ?
H28A C28 H28C 109.5 . . ?
H28B C28 H28C 109.5 . . ?

loop_
_geom_bond_atom_site_label_1
_geom_bond_atom_site_label_2
_geom_bond_distance
_geom_bond_site_symmetry_2
_geom_bond_publ_flag
O1 C6 1.3975(16) . ?
O1 C7 1.4372(16) . ?
O2 C9 1.4133(16) . ?
O2 C8 1.4154(16) . ?
O3 C11 1.3675(15) . ?
O3 C10 1.4252(17) . ?
C1 C2 1.396(2) . ?
C1 C6 1.4038(18) . ?
C1 C23 1.516(2) . ?
C2 C3 1.384(2) . ?
C2 H2 0.9500 . ?
C3 C4 1.379(2) . ?
C3 H3 0.9500 . ?
C4 C5 1.393(2) . ?
C4 H4 0.9500 . ?
C5 C6 1.3948(18) . ?
C5 C26 1.5238(18) . ?
C7 C8 1.495(2) . ?
C7 H7A 0.9900 . ?
C7 H7B 0.9900 . ?
C8 H8A 0.9900 . ?
C8 H8B 0.9900 . ?
C9 C10 1.500(2) . ?
C9 H9A 0.9900 . ?
C9 H9B 0.9900 . ?
C10 H10A 0.9900 . ?
C10 H10B 0.9900 . ?
C11 C12 1.370(2) . ?
C11 C20 1.427(2) . ?
C12 C13 1.4088(19) . ?
C12 H12 0.9500 . ?
C13 C14 1.361(2) . ?
C13 H13 0.9500 . ?
C14 C15 1.4186(19) . ?
C14 H14 0.9500 . ?
C15 C20 1.4204(17) . ?
C15 C16 1.4333(19) . ?
C16 C17 1.3833(19) . ?
C16 C21 1.4277(18) . ?
C17 C18 1.4013(19) . ?
C17 H17 0.9500 . ?
C18 C19 1.370(2) . ?
C18 H18 0.9500 . ?
C19 C20 1.4158(19) . ?
C19 H19 0.9500 . ?
C21 C22 1.2036(18) . ?
C22 C22 1.369(3) 3_465 ?
C23 C25 1.516(2) . ?
C23 C24 1.527(2) . ?
C23 H23 1.0000 . ?
C24 H24A 0.9800 . ?
C24 H24B 0.9800 . ?
C24 H24C 0.9800 . ?
C25 H25A 0.9800 . ?
C25 H25B 0.9800 . ?
C25 H25C 0.9800 . ?
C26 C28 1.521(3) . ?
C26 C27 1.521(2) . ?
C26 H26 1.0000 . ?
C27 H27A 0.9800 . ?
C27 H27B 0.9800 . ?
C27 H27C 0.9800 . ?
C28 H28A 0.9800 . ?
C28 H28B 0.9800 . ?
C28 H28C 0.9800 . ?

loop_
_geom_torsion_atom_site_label_1
_geom_torsion_atom_site_label_2
_geom_torsion_atom_site_label_3
_geom_torsion_atom_site_label_4
_geom_torsion
_geom_torsion_site_symmetry_1
_geom_torsion_site_symmetry_2
_geom_torsion_site_symmetry_3
_geom_torsion_site_symmetry_4
_geom_torsion_publ_flag
C6 C1 C2 C3 -1.2(2) . . . . ?
C23 C1 C2 C3 176.51(15) . . . . ?
C1 C2 C3 C4 -0.6(3) . . . . ?
C2 C3 C4 C5 1.7(3) . . . . ?
C3 C4 C5 C6 -1.0(3) . . . . ?
C3 C4 C5 C26 -178.70(16) . . . . ?
C4 C5 C6 O1 -179.14(13) . . . . ?
C26 C5 C6 O1 -1.5(2) . . . . ?
C4 C5 C6 C1 -0.9(2) . . . . ?
C26 C5 C6 C1 176.81(14) . . . . ?
C7 O1 C6 C5 -86.59(14) . . . . ?
C7 O1 C6 C1 95.06(14) . . . . ?
C2 C1 C6 C5 1.9(2) . . . . ?
C23 C1 C6 C5 -175.82(13) . . . . ?
C2 C1 C6 O1 -179.80(12) . . . . ?
C23 C1 C6 O1 2.46(19) . . . . ?
C6 O1 C7 C8 159.17(11) . . . . ?
C9 O2 C8 C7 -159.92(12) . . . . ?
O1 C7 C8 O2 -69.97(15) . . . . ?
C8 O2 C9 C10 175.32(13) . . . . ?
C11 O3 C10 C9 -175.05(11) . . . . ?
O2 C9 C10 O3 -70.26(14) . . . . ?
C10 O3 C11 C12 -0.65(18) . . . . ?
C10 O3 C11 C20 179.01(11) . . . . ?
O3 C11 C12 C13 179.34(12) . . . . ?
C20 C11 C12 C13 -0.30(19) . . . . ?
C11 C12 C13 C14 0.8(2) . . . . ?
C12 C13 C14 C15 -0.01(19) . . . . ?
C13 C14 C15 C20 -1.29(18) . . . . ?
C13 C14 C15 C16 179.48(12) . . . . ?
C14 C15 C16 C17 178.80(12) . . . . ?
C20 C15 C16 C17 -0.44(17) . . . . ?
C14 C15 C16 C21 -1.09(18) . . . . ?
C20 C15 C16 C21 179.67(11) . . . . ?
C21 C16 C17 C18 179.65(12) . . . . ?
C15 C16 C17 C18 -0.25(19) . . . . ?
C16 C17 C18 C19 0.20(19) . . . . ?
C17 C18 C19 C20 0.6(2) . . . . ?
C18 C19 C20 C15 -1.26(19) . . . . ?
C18 C19 C20 C11 178.88(12) . . . . ?
C14 C15 C20 C19 -178.11(11) . . . . ?
C16 C15 C20 C19 1.17(17) . . . . ?
C14 C15 C20 C11 1.76(17) . . . . ?
C16 C15 C20 C11 -178.97(11) . . . . ?
O3 C11 C20 C19 -0.80(17) . . . . ?
C12 C11 C20 C19 178.88(12) . . . . ?
O3 C11 C20 C15 179.34(11) . . . . ?
C12 C11 C20 C15 -0.98(18) . . . . ?
C2 C1 C23 C25 -93.87(18) . . . . ?
C6 C1 C23 C25 83.75(16) . . . . ?
C2 C1 C23 C24 30.7(2) . . . . ?
C6 C1 C23 C24 -151.66(13) . . . . ?
C4 C5 C26 C28 74.7(2) . . . . ?
C6 C5 C26 C28 -102.94(17) . . . . ?
C4 C5 C26 C27 -48.4(2) . . . . ?
C6 C5 C26 C27 133.96(15) . . . . ?
